data_4029255
loop_
_publ_author_name
'Koshima, Hideko'
'Fukano, Michitaro'
'Ojima, Naoko'
'Johmoto, Kohei'
'Uekusa, Hidehiro'
'Shiro, Motoo'

_publ_section_title
;
 Absolute asymmetric photocyclization of triisopropylbenzophenone
 derivatives in crystals and their morphological changes.
;
_journal_issue 7
_journal_name_full 'The Journal of organic chemistry'
_journal_page_first 3088
_journal_page_last 3093
_journal_paper_doi 10.1021/jo5000913
_journal_volume 79
_journal_year 2014
_chemical_formula_moiety 'C30 H35 N O2'
_chemical_formula_sum 'C30 H35 N O2'
_chemical_formula_weight 441.61
_space_group_IT_number 15
_symmetry_cell_setting monoclinic
_symmetry_Int_Tables_number 15
_symmetry_space_group_name_Hall '-C 2yc'
_symmetry_space_group_name_H-M 'C 1 2/c 1'
_atom_sites_solution_hydrogens geom
_atom_sites_solution_primary direct
_atom_sites_solution_secondary difmap
_cell_angle_alpha 90.0000
_cell_angle_beta 93.017(7)
_cell_angle_gamma 90.0000
_cell_formula_units_Z 8
_cell_length_a 34.467(4)
_cell_length_b 16.0663(18)
_cell_length_c 9.5149(10)
_cell_measurement_reflns_used 12660
_cell_measurement_temperature 296
_cell_measurement_theta_max 68.30
_cell_measurement_theta_min 3.00
_cell_volume 5261.6(10)
_computing_cell_refinement 'PROCESS-AUTO (Rigaku, 1998)'
_computing_data_collection 'PROCESS-AUTO (Rigaku, 1998)'
_computing_data_reduction 'CrystalStructure (Rigaku, 2000-2010)'
_computing_molecular_graphics 'ORTEP (Johnson, 1976)'
_computing_publication_material 'CrystalStructure (Rigaku, 2000-2010)'
_computing_structure_refinement 'SHELXL97 (Sheldrick, 1997)'
_computing_structure_solution 'SHELXS97 (Sheldrick, 1997)'
_diffrn_ambient_temperature 296
_diffrn_detector_area_resol_mean 10.000
_diffrn_measured_fraction_theta_full 0.989
_diffrn_measured_fraction_theta_max 0.989
_diffrn_measurement_device_type 'Rigaku R-AXIS RAPID'
_diffrn_measurement_method \w
_diffrn_radiation_type 'Cu K\a'
_diffrn_radiation_wavelength 1.54187
_diffrn_reflns_av_R_equivalents 0.0515
_diffrn_reflns_limit_h_max 34
_diffrn_reflns_limit_h_min -34
_diffrn_reflns_limit_k_max 16
_diffrn_reflns_limit_k_min -16
_diffrn_reflns_limit_l_max 9
_diffrn_reflns_limit_l_min -9
_diffrn_reflns_number 19377
_diffrn_reflns_theta_full 50.40
_diffrn_reflns_theta_max 50.40
_diffrn_standards_number 0
_exptl_absorpt_coefficient_mu 0.533
_exptl_absorpt_correction_T_max 0.933
_exptl_absorpt_correction_T_min 0.751
_exptl_absorpt_correction_type multi-scan
_exptl_absorpt_process_details 'ABSCOR (Rigaku, 1995)'
_exptl_crystal_colour colorless
_exptl_crystal_density_diffrn 1.115
_exptl_crystal_density_method 'not measured'
_exptl_crystal_description block
_exptl_crystal_F_000 1904.00
_exptl_crystal_size_max 0.410
_exptl_crystal_size_mid 0.210
_exptl_crystal_size_min 0.130
_refine_diff_density_max 0.360
_refine_diff_density_min -0.240
_refine_ls_extinction_method none
_refine_ls_goodness_of_fit_ref 1.026
_refine_ls_hydrogen_treatment constr
_refine_ls_number_parameters 259
_refine_ls_number_reflns 2732
_refine_ls_number_restraints 62
_refine_ls_R_factor_gt 0.0845
_refine_ls_shift/su_max 0.004
_refine_ls_structure_factor_coef Fsqd
_refine_ls_weighting_details 'w = 1/[\s^2^(Fo^2^)+(0.1512P)^2^+5.5452P] where P=(Fo^2^+2Fc^2^)/3'
_refine_ls_weighting_scheme calc
_refine_ls_wR_factor_ref 0.2730
_reflns_number_gt 1643
_reflns_number_total 2728
_reflns_threshold_expression F^2^>2.0\s(F^2^)
_cod_data_source_file jo5000913_si_006.cif
_cod_data_source_block RGK1946[rac-4(produc)]
_cod_depositor_comments
;Adding full bibliography for
 ./tmp-cod-update-bibliographies-12971/cifs/4029255.cif.
;
_cod_original_cell_volume 5261.6(11)
_cod_database_code 4029255
_verf_thetm01_alert_3_a
;
PROBLEM: The value of sin(theta_max)/wavelength is less than 0.550
         Calculated sin(theta_max)/wavelength =    0.4997
RESPONSE: Low-resolution reflection data used, see _publ_section_
          exptl_refinement
;

loop_
_symmetry_equiv_pos_site_id
_symmetry_equiv_pos_as_xyz
1 +X,+Y,+Z
2 -X,+Y,1/2-Z
3 -X,-Y,-Z
4 +X,-Y,1/2+Z
5 1/2+X,1/2+Y,+Z
6 1/2-X,1/2+Y,1/2-Z
7 1/2-X,1/2-Y,-Z
8 1/2+X,1/2-Y,1/2+Z

loop_
_atom_site_label
_atom_site_type_symbol
_atom_site_fract_x
_atom_site_fract_y
_atom_site_fract_z
_atom_site_U_iso_or_equiv
_atom_site_adp_type
_atom_site_occupancy
_atom_site_symmetry_multiplicity
_atom_site_calc_flag
_atom_site_refinement_flags
_atom_site_disorder_assembly
_atom_site_disorder_group
O1 O 0.17820(10) 0.4430(3) 0.2144(4) 0.0888(12) Uani 1.0 8 d . . .
O2 O 0.31164(15) 0.7727(3) 0.3393(5) 0.1289(17) Uani 1.0 8 d . . .
H2O H 0.3331 0.8095 0.3095 0.1547 Uiso 1.0 8 calc R . .
N1 N 0.16615(13) 0.4885(3) 0.4285(5) 0.0867(14) Uani 1.0 8 d . . .
H1N H 0.1743 0.5166 0.5012 0.1040 Uiso 1.0 8 calc R . .
C1 C 0.25178(11) 0.51926(19) 0.2263(3) 0.0785(15) Uani 1.0 8 d G . .
H1 H 0.2478 0.4751 0.1640 0.0942 Uiso 1.0 8 calc R . .
C2 C 0.22440(9) 0.5369(2) 0.3242(4) 0.0710(15) Uani 1.0 8 d G . .
C3 C 0.23038(10) 0.6029(3) 0.4174(3) 0.0821(16) Uani 1.0 8 d G . .
H3 H 0.2121 0.6147 0.4829 0.0985 Uiso 1.0 8 calc R . .
C4 C 0.26374(12) 0.65121(19) 0.4126(4) 0.0827(16) Uani 1.0 8 d G . .
H4 H 0.2677 0.6954 0.4749 0.0992 Uiso 1.0 8 calc R . .
C5 C 0.29113(9) 0.6335(3) 0.3146(4) 0.0771(15) Uani 1.0 8 d G . .
C6 C 0.28514(9) 0.5676(3) 0.2215(3) 0.0840(17) Uani 1.0 8 d G . .
H6 H 0.3035 0.5557 0.1560 0.1008 Uiso 1.0 8 calc R . .
C7 C 0.18773(16) 0.4860(4) 0.3183(6) 0.0754(15) Uani 1.0 8 d . . .
C8 C 0.12930(18) 0.4457(4) 0.4314(6) 0.0964(18) Uani 1.0 8 d . . .
H8A H 0.1200 0.4490 0.5257 0.1156 Uiso 1.0 8 calc R . .
H8B H 0.1332 0.3874 0.4098 0.1156 Uiso 1.0 8 calc R . .
C9 C 0.09928(13) 0.4801(5) 0.3309(5) 0.0988(19) Uani 1.0 8 d G . .
C10 C 0.0756(2) 0.4261(4) 0.2509(7) 0.143(3) Uani 1.0 8 d G . .
H10 H 0.0795 0.3690 0.2576 0.1719 Uiso 1.0 8 calc R . .
C11 C 0.04605(17) 0.4576(6) 0.1610(6) 0.195(6) Uani 1.0 8 d G . .
H11 H 0.0302 0.4215 0.1075 0.2345 Uiso 1.0 8 calc R . .
C12 C 0.04024(15) 0.5431(7) 0.1510(6) 0.191(6) Uani 1.0 8 d G . .
H12 H 0.0205 0.5642 0.0908 0.2296 Uiso 1.0 8 calc R . .
C13 C 0.0640(3) 0.5970(4) 0.2309(8) 0.173(4) Uani 1.0 8 d G . .
H13 H 0.0601 0.6542 0.2242 0.2079 Uiso 1.0 8 calc R . .
C14 C 0.09347(18) 0.5655(5) 0.3209(6) 0.128(3) Uani 1.0 8 d G . .
H14 H 0.1093 0.6016 0.3744 0.1538 Uiso 1.0 8 calc R . .
C15 C 0.32543(17) 0.6916(4) 0.3059(6) 0.0856(17) Uani 1.0 8 d . . .
C16 C 0.3640(2) 0.6645(5) 0.3959(6) 0.108(2) Uani 1.0 8 d . . .
C17 C 0.38290(15) 0.6633(3) 0.2587(4) 0.0978(18) Uani 1.0 8 d G . .
C18 C 0.41685(11) 0.6498(4) 0.1894(6) 0.137(3) Uani 1.0 8 d G . .
H18 H 0.4395 0.6341 0.2402 0.1646 Uiso 1.0 8 calc R . .
C19 C 0.41700(12) 0.6597(3) 0.0444(6) 0.134(3) Uani 1.0 8 d GD . .
C20 C 0.38319(16) 0.6832(3) -0.0315(4) 0.116(3) Uani 1.0 8 d G . .
H20 H 0.3833 0.6898 -0.1286 0.1390 Uiso 1.0 8 calc R . .
C21 C 0.34923(12) 0.6967(3) 0.0378(5) 0.0905(17) Uani 1.0 8 d GD . .
C22 C 0.34909(11) 0.6867(3) 0.1829(5) 0.0811(16) Uani 1.0 8 d . . .
C23 C 0.3619(2) 0.5805(5) 0.4708(7) 0.139(3) Uani 1.0 8 d . . .
H23A H 0.3544 0.5381 0.4036 0.1670 Uiso 1.0 8 calc R . .
H23B H 0.3431 0.5833 0.5414 0.1670 Uiso 1.0 8 calc R . .
H23C H 0.3869 0.5672 0.5143 0.1670 Uiso 1.0 8 calc R . .
C24 C 0.3803(3) 0.7310(6) 0.4979(8) 0.170(4) Uani 1.0 8 d . . .
H24A H 0.4051 0.7133 0.5378 0.2039 Uiso 1.0 8 calc R . .
H24B H 0.3627 0.7392 0.5716 0.2039 Uiso 1.0 8 calc R . .
H24C H 0.3833 0.7824 0.4480 0.2039 Uiso 1.0 8 calc R . .
C25 C 0.4551(3) 0.6492(7) -0.0275(10) 0.202(4) Uani 1.0 8 d DU . .
H25A H 0.4461 0.6745 -0.1170 0.2420 Uiso 0.691(11) 8 calc PR A 1
H25B H 0.4680 0.7022 -0.0460 0.2420 Uiso 0.309(11) 8 calc PR A 2
C26A C 0.4839(3) 0.7114(7) 0.0087(10) 0.199(5) Uiso 0.691(11) 8 d PDU A 1
H26A H 0.4712 0.7618 0.0352 0.2393 Uiso 0.691(11) 8 calc PR A 1
H26B H 0.4991 0.7220 -0.0710 0.2393 Uiso 0.691(11) 8 calc PR A 1
H26C H 0.5005 0.6920 0.0860 0.2393 Uiso 0.691(11) 8 calc PR A 1
C27A C 0.4577(6) 0.5621(8) -0.0834(19) 0.217(5) Uiso 0.691(11) 8 d PDU A 1
H27A H 0.4321 0.5393 -0.0975 0.2604 Uiso 0.691(11) 8 calc PR A 1
H27B H 0.4726 0.5284 -0.0170 0.2604 Uiso 0.691(11) 8 calc PR A 1
H27C H 0.4702 0.5629 -0.1713 0.2604 Uiso 0.691(11) 8 calc PR A 1
C26B C 0.4821(8) 0.5855(18) 0.040(4) 0.206(6) Uiso 0.309(11) 8 d PDU A 2
H26D H 0.5049 0.5806 -0.0135 0.2472 Uiso 0.309(11) 8 calc PR A 2
H26E H 0.4691 0.5326 0.0421 0.2472 Uiso 0.309(11) 8 calc PR A 2
H26F H 0.4895 0.6025 0.1342 0.2472 Uiso 0.309(11) 8 calc PR A 2
C27B C 0.4472(11) 0.597(3) -0.160(3) 0.203(6) Uiso 0.309(11) 8 d PDU A 2
H27D H 0.4307 0.6275 -0.2264 0.2436 Uiso 0.309(11) 8 calc PR A 2
H27E H 0.4345 0.5460 -0.1361 0.2436 Uiso 0.309(11) 8 calc PR A 2
H27F H 0.4713 0.5843 -0.2018 0.2436 Uiso 0.309(11) 8 calc PR A 2
C28 C 0.3124(2) 0.7177(4) -0.0479(7) 0.121(2) Uani 1.0 8 d DU . .
H28A H 0.2927 0.7242 0.0219 0.1452 Uiso 0.600(12) 8 calc PR B 1
H28B H 0.2946 0.6824 0.0027 0.1452 Uiso 0.400(12) 8 calc PR B 2
C29A C 0.3129(4) 0.7987(7) -0.1215(15) 0.135(4) Uiso 0.600(12) 8 d PDU B 1
H29A H 0.3231 0.8407 -0.0581 0.1620 Uiso 0.600(12) 8 calc PR B 1
H29B H 0.2869 0.8134 -0.1534 0.1620 Uiso 0.600(12) 8 calc PR B 1
H29C H 0.3289 0.7946 -0.2008 0.1620 Uiso 0.600(12) 8 calc PR B 1
C30A C 0.2977(4) 0.6485(7) -0.1402(15) 0.128(4) Uiso 0.600(12) 8 d PDU B 1
H30A H 0.2982 0.5974 -0.0877 0.1531 Uiso 0.600(12) 8 calc PR B 1
H30B H 0.3138 0.6431 -0.2189 0.1531 Uiso 0.600(12) 8 calc PR B 1
H30C H 0.2715 0.6603 -0.1736 0.1531 Uiso 0.600(12) 8 calc PR B 1
C29B C 0.2925(6) 0.7994(9) -0.026(3) 0.135(5) Uiso 0.400(12) 8 d PDU B 2
H29D H 0.2695 0.8027 -0.0871 0.1620 Uiso 0.400(12) 8 calc PR B 2
H29E H 0.3098 0.8441 -0.0467 0.1620 Uiso 0.400(12) 8 calc PR B 2
H29F H 0.2855 0.8035 0.0702 0.1620 Uiso 0.400(12) 8 calc PR B 2
C30B C 0.3077(7) 0.6752(13) -0.1896(16) 0.130(5) Uiso 0.400(12) 8 d PDU B 2
H30D H 0.3224 0.6244 -0.1876 0.1557 Uiso 0.400(12) 8 calc PR B 2
H30E H 0.3169 0.7113 -0.2610 0.1557 Uiso 0.400(12) 8 calc PR B 2
H30F H 0.2807 0.6628 -0.2102 0.1557 Uiso 0.400(12) 8 calc PR B 2

loop_
_atom_site_aniso_label
_atom_site_aniso_U_11
_atom_site_aniso_U_22
_atom_site_aniso_U_33
_atom_site_aniso_U_12
_atom_site_aniso_U_13
_atom_site_aniso_U_23
O1 0.108(3) 0.102(3) 0.058(3) -0.004(3) 0.016(2) -0.006(2)
O2 0.194(5) 0.092(3) 0.107(4) -0.017(3) 0.071(3) -0.018(3)
N1 0.088(4) 0.119(4) 0.055(3) -0.004(3) 0.016(3) -0.003(3)
C1 0.083(4) 0.090(4) 0.064(4) 0.005(4) 0.014(3) -0.005(3)
C2 0.077(4) 0.085(4) 0.052(4) 0.010(3) 0.011(3) 0.006(3)
C3 0.102(5) 0.090(4) 0.056(4) 0.010(4) 0.020(3) -0.010(3)
C4 0.105(5) 0.080(4) 0.065(4) 0.010(4) 0.020(4) -0.007(3)
C5 0.083(4) 0.086(4) 0.063(4) 0.004(4) 0.014(3) 0.003(3)
C6 0.090(5) 0.101(5) 0.062(4) 0.010(4) 0.019(3) -0.013(4)
C7 0.086(4) 0.093(4) 0.049(4) 0.014(4) 0.013(4) 0.002(3)
C8 0.093(5) 0.127(5) 0.071(4) -0.005(4) 0.019(4) 0.006(4)
C9 0.081(5) 0.150(7) 0.068(4) -0.008(5) 0.023(4) -0.009(5)
C10 0.104(6) 0.207(9) 0.119(6) -0.016(7) 0.006(5) -0.030(7)
C11 0.126(9) 0.310(17) 0.149(9) -0.033(9) -0.006(7) -0.043(9)
C12 0.107(7) 0.348(19) 0.118(8) 0.021(10) -0.005(6) 0.009(10)
C13 0.149(9) 0.221(11) 0.151(9) 0.056(8) 0.023(7) 0.047(8)
C14 0.116(6) 0.159(8) 0.109(6) 0.018(6) 0.003(5) 0.013(6)
C15 0.103(5) 0.085(5) 0.071(4) 0.008(4) 0.020(4) -0.011(3)
C16 0.125(6) 0.137(6) 0.061(4) -0.030(5) 0.004(4) -0.003(4)
C17 0.093(5) 0.115(5) 0.085(5) -0.007(4) 0.001(5) -0.005(4)
C18 0.088(6) 0.183(8) 0.139(7) -0.000(5) -0.003(5) 0.004(6)
C19 0.113(6) 0.200(8) 0.094(6) 0.001(6) 0.052(5) -0.005(6)
C20 0.108(6) 0.154(6) 0.087(5) 0.010(5) 0.023(5) -0.002(5)
C21 0.098(5) 0.093(4) 0.081(5) 0.003(4) 0.002(4) 0.001(4)
C22 0.096(5) 0.091(4) 0.058(4) -0.007(4) 0.013(4) -0.007(3)
C23 0.123(6) 0.189(8) 0.103(5) -0.012(6) -0.012(5) 0.044(6)
C24 0.211(9) 0.211(9) 0.087(5) -0.091(8) -0.000(6) -0.022(6)
C25 0.200(6) 0.208(6) 0.198(6) 0.000(5) 0.025(5) -0.015(5)
C28 0.138(4) 0.121(4) 0.104(4) 0.007(4) 0.005(4) -0.009(4)

loop_
_atom_type_symbol
_atom_type_description
_atom_type_scat_dispersion_real
_atom_type_scat_dispersion_imag
_atom_type_scat_source
C C 0.0181 0.0091
;
International Tables for Crystallography
(1992, Vol. C, Tables 4.2.6.8 and 6.1.1.4)
;
H H 0.0000 0.0000
;
International Tables for Crystallography
(1992, Vol. C, Table 6.1.1.4)
;
N N 0.0311 0.0180
;
International Tables for Crystallography
(1992, Vol. C, Tables 4.2.6.8 and 6.1.1.4)
;
O O 0.0492 0.0322
;
International Tables for Crystallography
(1992, Vol. C, Tables 4.2.6.8 and 6.1.1.4)
;

loop_
_geom_angle_atom_site_label_1
_geom_angle_atom_site_label_2
_geom_angle_atom_site_label_3
_geom_angle
_geom_angle_publ_flag
C7 N1 C8 122.2(5) yes
C2 C1 C6 120.0 yes
C1 C2 C3 120.0 yes
C1 C2 C7 117.5(4) yes
C3 C2 C7 122.3(4) yes
C2 C3 C4 120.0 yes
C3 C4 C5 120.0 yes
C4 C5 C6 120.0 yes
C4 C5 C15 118.1(4) yes
C6 C5 C15 121.7(4) yes
C1 C6 C5 120.0 yes
O1 C7 N1 121.1(5) yes
O1 C7 C2 121.4(5) yes
N1 C7 C2 117.5(5) yes
N1 C8 C9 113.3(5) yes
C8 C9 C10 119.5(7) yes
C8 C9 C14 120.4(6) yes
C10 C9 C14 120.0 yes
C9 C10 C11 120.0 yes
C10 C11 C12 120.0 yes
C11 C12 C13 120.0 yes
C12 C13 C14 120.0 yes
C9 C14 C13 120.0 yes
O2 C15 C5 106.3(5) yes
O2 C15 C16 113.9(5) yes
O2 C15 C22 115.7(5) yes
C5 C15 C16 115.5(5) yes
C5 C15 C22 118.7(4) yes
C16 C15 C22 86.1(4) yes
C15 C16 C17 85.6(4) yes
C15 C16 C23 115.6(6) yes
C15 C16 C24 114.5(6) yes
C17 C16 C23 115.5(6) yes
C17 C16 C24 113.6(6) yes
C23 C16 C24 110.2(6) yes
C16 C17 C18 146.7(5) yes
C16 C17 C22 93.3(5) yes
C18 C17 C22 120.0 yes
C17 C18 C19 120.0 yes
C18 C19 C20 120.0 yes
C18 C19 C25 118.8(5) yes
C20 C19 C25 121.1(6) yes
C19 C20 C21 120.0 yes
C20 C21 C22 120.0 yes
C20 C21 C28 118.9(4) yes
C22 C21 C28 121.0(5) yes
C15 C22 C17 95.0(4) yes
C15 C22 C21 145.0(4) yes
C17 C22 C21 120.0(4) yes
C19 C25 C26A 114.5(8) yes
C19 C25 C27A 109.4(10) yes
C19 C25 C26B 114.4(14) yes
C19 C25 C27B 108.1(15) yes
C26A C25 C27A 132.9(10) yes
C26B C25 C27B 93.4(19) yes
C21 C28 C29A 115.0(7) yes
C21 C28 C30A 113.7(7) yes
C21 C28 C29B 119.8(9) yes
C21 C28 C30B 115.4(10) yes
C29A C28 C30A 112.9(9) yes
C29B C28 C30B 119.4(12) yes

loop_
_geom_bond_atom_site_label_1
_geom_bond_atom_site_label_2
_geom_bond_distance
_geom_bond_publ_flag
O1 C7 1.236(7) yes
O2 C15 1.428(7) yes
N1 C7 1.318(8) yes
N1 C8 1.446(8) yes
C1 C2 1.390 yes
C1 C6 1.390 yes
C2 C3 1.390 yes
C2 C7 1.504(7) yes
C3 C4 1.390 yes
C4 C5 1.390 yes
C5 C6 1.390 yes
C5 C15 1.512(7) yes
C8 C9 1.478(8) yes
C9 C10 1.390 yes
C9 C14 1.390 yes
C10 C11 1.390 yes
C11 C12 1.390 yes
C12 C13 1.390 yes
C13 C14 1.390 yes
C15 C16 1.603(9) yes
C15 C22 1.463(7) yes
C16 C17 1.490(8) yes
C16 C23 1.530(11) yes
C16 C24 1.531(11) yes
C17 C18 1.390 yes
C17 C22 1.390 yes
C18 C19 1.390 yes
C19 C20 1.390 yes
C19 C25 1.523(10) yes
C20 C21 1.390 yes
C21 C22 1.390 yes
C21 C28 1.510(8) yes
C25 C26A 1.437(13) yes
C25 C27A 1.500(17) yes
C25 C26B 1.50(3) yes
C25 C27B 1.53(3) yes
C28 C29A 1.478(13) yes
C28 C30A 1.490(14) yes
C28 C29B 1.500(17) yes
C28 C30B 1.513(17) yes

loop_
_geom_hbond_atom_site_label_D
_geom_hbond_atom_site_label_H
_geom_hbond_atom_site_label_A
_geom_hbond_site_symmetry_A
_geom_hbond_distance_DA
_geom_hbond_distance_DH
_geom_hbond_distance_HA
_geom_hbond_angle_DHA
_geom_hbond_publ_flag
O2 H2O O1 6_555 2.808(6) 0.999 2.189 118.6 no
N1 H1N O1 4_565 2.943(6) 0.860 2.127 158.2 no
